data_4338910
loop_
_publ_author_name
'Cao, Deng-Ke'
'Li, Yi-Zhi'
'Zheng, Li-Min'

_publ_section_title
;
 Layered cobalt(II) and nickel(II) diphosphonates showing canted
 antiferromagnetism and slow relaxation behavior.
;
_journal_issue 18
_journal_name_full 'Inorganic chemistry'
_journal_page_first 7571
_journal_page_last 7578
_journal_paper_doi 10.1021/ic701098t
_journal_volume 46
_journal_year 2007
_chemical_formula_moiety '? C10 H22 N4 Ni3 O18 P4, 2(H2O)'
_chemical_formula_sum 'C10 H26 N4 Ni3 O20 P4'
_chemical_formula_weight 822.36
_chemical_name_systematic
; 
 ? 
;
_space_group_IT_number 2
_symmetry_cell_setting triclinic
_symmetry_space_group_name_Hall '-P 1'
_symmetry_space_group_name_H-M 'P -1'
_atom_sites_solution_hydrogens geom
_atom_sites_solution_primary direct
_atom_sites_solution_secondary difmap
_audit_creation_method SHELXL-97
_cell_angle_alpha 77.193(7)
_cell_angle_beta 78.779(5)
_cell_angle_gamma 87.223(8)
_cell_formula_units_Z 1
_cell_length_a 6.9022(19)
_cell_length_b 9.625(3)
_cell_length_c 9.699(3)
_cell_measurement_reflns_used 860
_cell_measurement_temperature 293(2)
_cell_measurement_theta_max 27.49
_cell_measurement_theta_min 2.62
_cell_volume 616.3(3)
_computing_cell_refinement SMART
_computing_data_collection 'SMART (Bruker, 2000)'
_computing_data_reduction 'SAINT (Bruker, 2000)'
_computing_molecular_graphics SHELXTL
_computing_publication_material SHELXTL
_computing_structure_refinement SHELXTL
_computing_structure_solution 'SHELXTL (Bruker, 2000)'
_diffrn_ambient_temperature 293(2)
_diffrn_measured_fraction_theta_full 0.988
_diffrn_measured_fraction_theta_max 0.988
_diffrn_measurement_device_type 'Bruker Smart 1K CCD area detector'
_diffrn_measurement_method 'phi and omega scans'
_diffrn_radiation_monochromator graphite
_diffrn_radiation_source 'fine-focus sealed tube'
_diffrn_radiation_type MoK\a
_diffrn_radiation_wavelength 0.71073
_diffrn_reflns_av_R_equivalents 0.0274
_diffrn_reflns_av_sigmaI/netI 0.0519
_diffrn_reflns_limit_h_max 8
_diffrn_reflns_limit_h_min -8
_diffrn_reflns_limit_k_max 11
_diffrn_reflns_limit_k_min -11
_diffrn_reflns_limit_l_max 8
_diffrn_reflns_limit_l_min -11
_diffrn_reflns_number 4335
_diffrn_reflns_theta_full 26.00
_diffrn_reflns_theta_max 26.00
_diffrn_reflns_theta_min 2.19
_exptl_absorpt_coefficient_mu 2.630
_exptl_absorpt_correction_T_max 0.924
_exptl_absorpt_correction_T_min 0.854
_exptl_absorpt_correction_type multi-scan
_exptl_absorpt_process_details 'SADABS,(Bruker, 2000)'
_exptl_crystal_colour green
_exptl_crystal_density_diffrn 2.216
_exptl_crystal_density_method 'not measured'
_exptl_crystal_description blocky
_exptl_crystal_F_000 418
_exptl_crystal_size_max 0.07
_exptl_crystal_size_mid 0.05
_exptl_crystal_size_min 0.03
_refine_diff_density_max 0.720
_refine_diff_density_min -0.707
_refine_diff_density_rms 0.111
_refine_ls_extinction_method none
_refine_ls_goodness_of_fit_ref 1.085
_refine_ls_hydrogen_treatment constr
_refine_ls_matrix_type full
_refine_ls_number_parameters 187
_refine_ls_number_reflns 2382
_refine_ls_number_restraints 0
_refine_ls_restrained_S_all 1.085
_refine_ls_R_factor_all 0.0817
_refine_ls_R_factor_gt 0.0634
_refine_ls_shift/su_max 0.000
_refine_ls_shift/su_mean 0.000
_refine_ls_structure_factor_coef Fsqd
_refine_ls_weighting_details 'calc w=1/[\s^2^(Fo^2^)+(0.0865P)^2^+0.7047P] where P=(Fo^2^+2Fc^2^)/3'
_refine_ls_weighting_scheme calc
_refine_ls_wR_factor_gt 0.1541
_refine_ls_wR_factor_ref 0.1596
_reflns_number_gt 1825
_reflns_number_total 2382
_reflns_threshold_expression >2sigma(I)
_cod_data_source_file ic701098t-file003.cif
_cod_data_source_block Ni3(ImhedpH)2(H2O)4.2H2O
_cod_depositor_comments
;
The following automatic conversions were performed:

'_symmetry_cell_setting' value 'Triclinic' changed to 'triclinic'
according to
/usr/data/users/saulius/automatic-downloads/retrospective/ACS/lib/dictionaries/cif_core.dic
dictionary named 'cif_core.dic' version 2.4.2 from 2011-04-26.

Automatic conversion script
Id: cif_fix_values 2281 2013-09-26 08:29:07Z andrius 
;
_cod_database_code 4338910

loop_
_symmetry_equiv_pos_as_xyz
'x, y, z'
'-x, -y, -z'

loop_
_atom_site_label
_atom_site_type_symbol
_atom_site_fract_x
_atom_site_fract_y
_atom_site_fract_z
_atom_site_U_iso_or_equiv
_atom_site_adp_type
_atom_site_occupancy
_atom_site_symmetry_multiplicity
_atom_site_calc_flag
_atom_site_refinement_flags
Ni1 Ni 1.0000 0.0000 0.5000 0.0436(3) Uani 1 2 d S
Ni2 Ni 0.79526(12) 0.05562(8) 1.04294(9) 0.0429(3) Uani 1 1 d .
P1 P 0.9710(2) 0.20035(16) 0.73356(18) 0.0429(4) Uani 1 1 d .
P2 P 0.6490(2) -0.02142(16) 0.78854(18) 0.0420(4) Uani 1 1 d .
O1 O 1.0564(6) 0.1649(4) 0.5886(4) 0.0397(9) Uani 1 1 d .
O1W O 1.2099(6) -0.1202(4) 0.6060(4) 0.0400(9) Uani 1 1 d .
H1WC H 1.3325 -0.1053 0.5733 0.048 Uiso 1 1 d R
H1WA H 1.1365 -0.1335 0.5508 0.048 Uiso 1 1 d R
O2 O 1.0248(6) 0.0919(4) 0.8642(5) 0.0425(10) Uani 1 1 d .
O2W O 0.9244(6) 0.2160(4) 1.1089(5) 0.0415(10) Uani 1 1 d .
H2WB H 0.8346 0.2180 1.1813 0.050 Uiso 1 1 d R
H2WA H 1.0147 0.1936 1.1571 0.050 Uiso 1 1 d R
O3 O 1.0134(6) 0.3525(4) 0.7344(4) 0.0381(9) Uani 1 1 d .
O3W O 0.8445(6) 0.4755(5) 0.9529(5) 0.0441(10) Uani 1 1 d .
H3WD H 0.9016 0.4382 0.8844 0.053 Uiso 1 1 d R
H3WC H 0.8741 0.4288 1.0305 0.053 Uiso 1 1 d R
O4 O 0.7794(6) -0.0778(4) 0.6694(4) 0.0408(10) Uani 1 1 d .
O5 O 0.6951(6) -0.0900(5) 0.9397(5) 0.0459(10) Uani 1 1 d .
O6 O 0.4295(6) -0.0336(4) 0.7882(4) 0.0416(10) Uani 1 1 d .
O7 O 0.6334(6) 0.2029(4) 0.9107(4) 0.0397(9) Uani 1 1 d .
H7A H 0.5104 0.1897 0.9384 0.048 Uiso 1 1 d R
N1 N 0.5950(7) 0.4157(5) 0.6534(5) 0.0405(12) Uani 1 1 d .
N2 N 0.6980(8) 0.6320(6) 0.5933(6) 0.0458(13) Uani 1 1 d .
H2A H 0.7665 0.7069 0.5503 0.055 Uiso 1 1 calc R
C1 C 0.7255(9) 0.5048(6) 0.5593(7) 0.0445(15) Uani 1 1 d .
H1A H 0.8183 0.4821 0.4841 0.053 Uiso 1 1 calc R
C2 C 0.5455(9) 0.6253(7) 0.7057(7) 0.0424(14) Uani 1 1 d .
H2B H 0.4947 0.7007 0.7476 0.051 Uiso 1 1 calc R
C3 C 0.4797(9) 0.4886(6) 0.7468(7) 0.0424(14) Uani 1 1 d .
H3B H 0.3779 0.4520 0.8224 0.051 Uiso 1 1 calc R
C4 C 0.5848(9) 0.2606(6) 0.6626(7) 0.0420(14) Uani 1 1 d .
H4A H 0.6365 0.2413 0.5683 0.050 Uiso 1 1 calc R
H4B H 0.4475 0.2317 0.6892 0.050 Uiso 1 1 calc R
C5 C 0.6984(9) 0.1717(6) 0.7702(7) 0.0434(14) Uani 1 1 d .

loop_
_atom_site_aniso_label
_atom_site_aniso_U_11
_atom_site_aniso_U_22
_atom_site_aniso_U_33
_atom_site_aniso_U_23
_atom_site_aniso_U_13
_atom_site_aniso_U_12
Ni1 0.0442(7) 0.0380(6) 0.0421(7) -0.0027(5) 0.0006(5) -0.0006(5)
Ni2 0.0411(5) 0.0399(5) 0.0413(5) -0.0016(3) -0.0006(3) -0.0002(3)
P1 0.0434(9) 0.0369(8) 0.0422(9) -0.0014(7) -0.0008(7) -0.0015(6)
P2 0.0439(9) 0.0355(8) 0.0413(9) -0.0033(6) -0.0005(7) -0.0013(6)
O1 0.033(2) 0.047(2) 0.034(2) -0.0049(18) 0.0024(16) -0.0038(17)
O1W 0.040(2) 0.039(2) 0.038(2) -0.0053(17) -0.0037(17) 0.0000(17)
O2 0.047(2) 0.036(2) 0.040(2) -0.0038(17) -0.0023(19) 0.0012(17)
O2W 0.035(2) 0.043(2) 0.045(2) -0.0058(18) -0.0071(18) -0.0026(17)
O3 0.036(2) 0.042(2) 0.033(2) -0.0048(17) -0.0015(16) -0.0048(16)
O3W 0.041(2) 0.048(2) 0.041(2) -0.0081(19) -0.0046(19) 0.0001(18)
O4 0.040(2) 0.037(2) 0.040(2) -0.0074(17) 0.0046(18) -0.0016(17)
O5 0.047(3) 0.043(2) 0.042(2) -0.0025(19) -0.003(2) 0.0014(18)
O6 0.045(2) 0.039(2) 0.036(2) -0.0026(17) -0.0008(18) 0.0013(17)
O7 0.036(2) 0.045(2) 0.032(2) -0.0048(17) 0.0027(16) -0.0019(17)
N1 0.040(3) 0.041(3) 0.034(3) -0.001(2) -0.001(2) 0.004(2)
N2 0.046(3) 0.041(3) 0.044(3) 0.009(2) -0.015(2) -0.009(2)
C1 0.039(3) 0.044(3) 0.039(3) 0.012(3) -0.002(3) 0.000(2)
C2 0.048(4) 0.042(3) 0.038(3) -0.004(3) -0.017(3) 0.004(3)
C3 0.039(3) 0.037(3) 0.045(4) -0.008(3) 0.003(3) 0.000(2)
C4 0.041(3) 0.040(3) 0.040(3) -0.005(3) 0.001(3) 0.000(2)
C5 0.035(3) 0.040(3) 0.044(3) 0.002(3) 0.006(3) 0.001(2)

loop_
_atom_type_symbol
_atom_type_description
_atom_type_scat_dispersion_real
_atom_type_scat_dispersion_imag
_atom_type_scat_source
C C 0.0033 0.0016 'International Tables Vol C Tables 4.2.6.8 and 6.1.1.4'
H H 0.0000 0.0000 'International Tables Vol C Tables 4.2.6.8 and 6.1.1.4'
N N 0.0061 0.0033 'International Tables Vol C Tables 4.2.6.8 and 6.1.1.4'
O O 0.0106 0.0060 'International Tables Vol C Tables 4.2.6.8 and 6.1.1.4'
P P 0.1023 0.0942 'International Tables Vol C Tables 4.2.6.8 and 6.1.1.4'
Ni Ni 0.3393 1.1124 'International Tables Vol C Tables 4.2.6.8 and 6.1.1.4'

loop_
_geom_angle_atom_site_label_1
_geom_angle_atom_site_label_2
_geom_angle_atom_site_label_3
_geom_angle
_geom_angle_site_symmetry_1
_geom_angle_site_symmetry_3
O4 Ni1 O4 180.0 . 2_756
O4 Ni1 O1 92.66(16) . .
O4 Ni1 O1 87.34(16) 2_756 .
O4 Ni1 O1 87.34(16) . 2_756
O4 Ni1 O1 92.66(16) 2_756 2_756
O1 Ni1 O1 180.00(11) . 2_756
O4 Ni1 O1W 89.31(16) . 2_756
O4 Ni1 O1W 90.69(16) 2_756 2_756
O1 Ni1 O1W 92.18(16) . 2_756
O1 Ni1 O1W 87.82(16) 2_756 2_756
O4 Ni1 O1W 90.69(16) . .
O4 Ni1 O1W 89.31(16) 2_756 .
O1 Ni1 O1W 87.82(16) . .
O1 Ni1 O1W 92.18(16) 2_756 .
O1W Ni1 O1W 180.0(2) 2_756 .
O4 Ni1 H1WA 89.9 . .
O4 Ni1 H1WA 90.1 2_756 .
O1 Ni1 H1WA 109.1 . .
O1 Ni1 H1WA 70.9 2_756 .
O1W Ni1 H1WA 158.7 2_756 .
O1W Ni1 H1WA 21.3 . .
O6 Ni2 O2 96.97(17) 2_657 2_757
O6 Ni2 O2 176.45(16) 2_657 .
O2 Ni2 O2 85.98(17) 2_757 .
O6 Ni2 O5 97.31(17) 2_657 .
O2 Ni2 O5 91.83(18) 2_757 .
O2 Ni2 O5 84.55(17) . .
O6 Ni2 O2W 92.28(17) 2_657 .
O2 Ni2 O2W 90.81(17) 2_757 .
O2 Ni2 O2W 85.67(17) . .
O5 Ni2 O2W 169.67(17) . .
O6 Ni2 O7 92.11(16) 2_657 .
O2 Ni2 O7 169.91(17) 2_757 .
O2 Ni2 O7 85.12(16) . .
O5 Ni2 O7 82.63(17) . .
O2W Ni2 O7 93.23(17) . .
O3 P1 O1 111.4(2) . .
O3 P1 O2 113.1(3) . .
O1 P1 O2 114.3(2) . .
O3 P1 C5 109.8(3) . .
O1 P1 C5 108.0(3) . .
O2 P1 C5 99.3(3) . .
O4 P2 O6 112.9(3) . .
O4 P2 O5 112.8(2) . .
O6 P2 O5 110.5(2) . .
O4 P2 C5 110.5(3) . .
O6 P2 C5 106.6(3) . .
O5 P2 C5 102.8(3) . .
P1 O1 Ni1 131.1(2) . .
Ni1 O1W H1WC 120.0 . .
H1WC O1W H1WA 119.5 . .
P1 O2 Ni2 152.3(3) . 2_757
P1 O2 Ni2 113.4(2) . .
Ni2 O2 Ni2 94.02(17) 2_757 .
Ni2 O2W H2WB 95.4 . .
Ni2 O2W H2WA 118.7 . .
H2WB O2W H2WA 94.7 . .
H3WD O3W H3WC 109.1 . .
P2 O4 Ni1 136.6(3) . .
P2 O5 Ni2 114.0(2) . .
P2 O6 Ni2 127.7(3) . 2_657
C5 O7 Ni2 103.4(3) . .
C5 O7 H7A 110.7 . .
Ni2 O7 H7A 111.1 . .
C1 N1 C3 109.5(5) . .
C1 N1 C4 125.4(5) . .
C3 N1 C4 125.0(5) . .
C1 N2 C2 109.5(5) . .
C1 N2 H2A 125.3 . .
C2 N2 H2A 125.3 . .
N2 C1 N1 107.3(6) . .
N2 C1 H1A 126.3 . .
N1 C1 H1A 126.3 . .
C3 C2 N2 107.8(6) . .
C3 C2 H2B 126.1 . .
N2 C2 H2B 126.1 . .
C2 C3 N1 105.8(5) . .
C2 C3 H3B 127.1 . .
N1 C3 H3B 127.1 . .
N1 C4 C5 113.6(5) . .
N1 C4 H4A 108.8 . .
C5 C4 H4A 108.8 . .
N1 C4 H4B 108.8 . .
C5 C4 H4B 108.8 . .
H4A C4 H4B 107.7 . .
O7 C5 C4 110.7(5) . .
O7 C5 P1 103.6(4) . .
C4 C5 P1 116.4(4) . .
O7 C5 P2 106.9(4) . .
C4 C5 P2 109.5(5) . .
P1 C5 P2 109.1(3) . .

loop_
_geom_bond_atom_site_label_1
_geom_bond_atom_site_label_2
_geom_bond_distance
_geom_bond_site_symmetry_2
Ni1 O4 2.042(4) .
Ni1 O4 2.042(4) 2_756
Ni1 O1 2.051(4) .
Ni1 O1 2.051(4) 2_756
Ni1 O1W 2.094(4) 2_756
Ni1 O1W 2.094(4) .
Ni1 H1WA 1.6018 .
Ni2 O6 2.006(4) 2_657
Ni2 O2 2.017(4) 2_757
Ni2 O2 2.087(4) .
Ni2 O5 2.105(5) .
Ni2 O2W 2.093(4) .
Ni2 O7 2.121(4) .
P1 O3 1.509(4) .
P1 O1 1.520(4) .
P1 O2 1.546(4) .
P1 C5 1.868(6) .
P2 O4 1.505(4) .
P2 O6 1.526(5) .
P2 O5 1.555(5) .
P2 C5 1.870(6) .
O1W H1WC 0.8511 .
O1W H1WA 0.8375 .
O2 Ni2 2.017(4) 2_757
O2W H2WB 0.8447 .
O2W H2WA 0.8422 .
O3W H3WD 0.8460 .
O3W H3WC 0.8429 .
O6 Ni2 2.006(4) 2_657
O7 C5 1.441(8) .
O7 H7A 0.8460 .
N1 C1 1.337(8) .
N1 C3 1.376(8) .
N1 C4 1.480(8) .
N2 C1 1.333(8) .
N2 C2 1.353(9) .
N2 H2A 0.8600 .
C1 H1A 0.9300 .
C2 C3 1.361(9) .
C2 H2B 0.9300 .
C3 H3B 0.9300 .
C4 C5 1.514(9) .
C4 H4A 0.9700 .
C4 H4B 0.9700 .

loop_
_geom_hbond_atom_site_label_D
_geom_hbond_atom_site_label_H
_geom_hbond_atom_site_label_A
_geom_hbond_distance_DH
_geom_hbond_distance_HA
_geom_hbond_distance_DA
_geom_hbond_angle_DHA
_geom_hbond_site_symmetry_A
O3W H3WD O3 0.85 1.85 2.696(6) 176.9 .
O3W H3WC O2W 0.84 2.06 2.710(6) 133.7 .
O2W H2WB O1W 0.84 2.04 2.704(6) 135.1 2_757
O2W H2WA O5 0.84 2.32 2.838(6) 120.2 2_757
O2W H2WB O6 0.84 2.54 2.956(6) 111.8 2_657
O7 H7A O5 0.85 1.82 2.586(6) 150.0 2_657
N2 H2A O1 0.86 1.90 2.727(6) 161.5 2_766

loop_
_geom_torsion_atom_site_label_1
_geom_torsion_atom_site_label_2
_geom_torsion_atom_site_label_3
_geom_torsion_atom_site_label_4
_geom_torsion
_geom_torsion_site_symmetry_1
_geom_torsion_site_symmetry_4
O3 P1 O1 Ni1 -163.7(3) . .
O2 P1 O1 Ni1 66.5(4) . .
C5 P1 O1 Ni1 -43.0(4) . .
O4 Ni1 O1 P1 4.6(3) . .
O4 Ni1 O1 P1 -175.4(3) 2_756 .
O1W Ni1 O1 P1 94.0(3) 2_756 .
O1W Ni1 O1 P1 -86.0(3) . .
O3 P1 O2 Ni2 -100.6(6) . 2_757
O1 P1 O2 Ni2 28.3(7) . 2_757
C5 P1 O2 Ni2 143.0(6) . 2_757
O3 P1 O2 Ni2 88.5(3) . .
O1 P1 O2 Ni2 -142.6(2) . .
C5 P1 O2 Ni2 -27.9(3) . .
O2 Ni2 O2 P1 175.8(4) 2_757 .
O5 Ni2 O2 P1 83.5(3) . .
O2W Ni2 O2 P1 -93.1(3) . .
O7 Ni2 O2 P1 0.5(3) . .
O2 Ni2 O2 Ni2 0.0 2_757 2_757
O5 Ni2 O2 Ni2 -92.22(18) . 2_757
O2W Ni2 O2 Ni2 91.12(18) . 2_757
O7 Ni2 O2 Ni2 -175.26(19) . 2_757
O6 P2 O4 Ni1 122.1(4) . .
O5 P2 O4 Ni1 -111.7(4) . .
C5 P2 O4 Ni1 2.8(5) . .
O1 Ni1 O4 P2 19.7(4) . .
O1 Ni1 O4 P2 -160.3(4) 2_756 .
O1W Ni1 O4 P2 -72.4(4) 2_756 .
O1W Ni1 O4 P2 107.6(4) . .
O4 P2 O5 Ni2 117.0(3) . .
O6 P2 O5 Ni2 -115.6(3) . .
C5 P2 O5 Ni2 -2.1(3) . .
O6 Ni2 O5 P2 117.0(3) 2_657 .
O2 Ni2 O5 P2 -145.8(3) 2_757 .
O2 Ni2 O5 P2 -60.0(3) . .
O2W Ni2 O5 P2 -41.1(11) . .
O7 Ni2 O5 P2 25.8(2) . .
O4 P2 O6 Ni2 151.4(3) . 2_657
O5 P2 O6 Ni2 24.0(4) . 2_657
C5 P2 O6 Ni2 -87.1(3) . 2_657
O6 Ni2 O7 C5 -145.3(3) 2_657 .
O2 Ni2 O7 C5 8.8(11) 2_757 .
O2 Ni2 O7 C5 36.9(3) . .
O5 Ni2 O7 C5 -48.2(3) . .
O2W Ni2 O7 C5 122.3(3) . .
C2 N2 C1 N1 -2.1(7) . .
C3 N1 C1 N2 1.3(7) . .
C4 N1 C1 N2 -174.7(5) . .
C1 N2 C2 C3 2.1(7) . .
N2 C2 C3 N1 -1.2(7) . .
C1 N1 C3 C2 0.0(7) . .
C4 N1 C3 C2 176.0(5) . .
C1 N1 C4 C5 93.8(7) . .
C3 N1 C4 C5 -81.6(7) . .
Ni2 O7 C5 C4 175.6(4) . .
Ni2 O7 C5 P1 -58.8(3) . .
Ni2 O7 C5 P2 56.4(4) . .
N1 C4 C5 O7 55.5(6) . .
N1 C4 C5 P1 -62.5(6) . .
N1 C4 C5 P2 173.1(4) . .
O3 P1 C5 O7 -60.3(4) . .
O1 P1 C5 O7 178.0(3) . .
O2 P1 C5 O7 58.5(4) . .
O3 P1 C5 C4 61.5(5) . .
O1 P1 C5 C4 -60.2(5) . .
O2 P1 C5 C4 -179.7(5) . .
O3 P1 C5 P2 -173.9(3) . .
O1 P1 C5 P2 64.4(4) . .
O2 P1 C5 P2 -55.1(4) . .
O4 P2 C5 O7 -157.5(4) . .
O6 P2 C5 O7 79.5(4) . .
O5 P2 C5 O7 -36.8(4) . .
O4 P2 C5 C4 82.6(4) . .
O6 P2 C5 C4 -40.4(5) . .
O5 P2 C5 C4 -156.8(4) . .
O4 P2 C5 P1 -46.0(4) . .
O6 P2 C5 P1 -169.0(3) . .
O5 P2 C5 P1 74.7(4) . .
